data_2200143
loop_
_publ_author_name
'Vijayalakshmi, L '
'Parthasarathi, V '
'Varu, Bharat'
'Shah, Anamik'

_publ_section_title
;
 3-Cyano-4-[2-(4-methoxyphenyl)ethenyl]-6-methyl-2<i>H</i>-1-benzopyran-2-one
;
_journal_issue 3
_journal_name_full 'Acta Crystallographica Section E'
_journal_page_first o245
_journal_page_last o246
_journal_paper_doi 10.1107/S1600536801002653
_journal_volume 57
_journal_year 2001
_chemical_formula_iupac 'C20 H15 N O3'
_chemical_formula_moiety 'C20 H15 N O3'
_chemical_formula_sum 'C20 H15 N O3'
_chemical_formula_weight 317.33
_chemical_name_common 2-(3-cyano-6-methylcoumarin-4-yl)-1-(4-methoxyphenyl)ethene
_chemical_name_systematic
;
3-cyano-4-[2-(4-methoxyphenyl)ethenyl]-6-methyl-2H-1-benzopyran-2-one
;
_space_group_IT_number 19
_symmetry_cell_setting orthorhombic
_symmetry_space_group_name_Hall 'P 2ac 2ab'
_symmetry_space_group_name_H-M 'P 21 21 21'
_audit_creation_method SHELXL-97
_cell_angle_alpha 90.00
_cell_angle_beta 90.00
_cell_angle_gamma 90.00
_cell_formula_units_Z 4
_cell_length_a 7.8683(12)
_cell_length_b 7.913(2)
_cell_length_c 26.0869(11)
_cell_measurement_reflns_used 25
_cell_measurement_temperature 293(2)
_cell_measurement_theta_max 25
_cell_measurement_theta_min 2
_cell_volume 1624.2(5)
_computing_cell_refinement 'MolEN (Fair, 1990)'
_computing_data_collection 'CAD-4 Software (Enraf-Nonius, 1989)'
_computing_data_reduction MolEN
_computing_molecular_graphics 'ZORTEP97 (Zsolnai, 1997)'
_computing_publication_material 'SHELXL97 and PARST95 (Nardelli, 1995)'
_computing_structure_refinement 'SHELXL97 (Sheldrick, 1997)'
_computing_structure_solution 'SHELXS97 (Sheldrick, 1997)'
_diffrn_ambient_temperature 293(2)
_diffrn_measured_fraction_theta_full .999
_diffrn_measured_fraction_theta_max .999
_diffrn_measurement_device_type 'Enraf-Nonius CAD-4'
_diffrn_measurement_method \w-2\q
_diffrn_radiation_monochromator graphite
_diffrn_radiation_source 'fine-focus sealed tube'
_diffrn_radiation_type CuK\a
_diffrn_radiation_wavelength 1.54175
_diffrn_reflns_av_R_equivalents .000
_diffrn_reflns_av_sigmaI/netI .012
_diffrn_reflns_limit_h_max 9
_diffrn_reflns_limit_h_min 0
_diffrn_reflns_limit_k_max 9
_diffrn_reflns_limit_k_min 0
_diffrn_reflns_limit_l_max 31
_diffrn_reflns_limit_l_min 0
_diffrn_reflns_number 1805
_diffrn_reflns_theta_full 69.84
_diffrn_reflns_theta_max 69.84
_diffrn_reflns_theta_min 3.39
_diffrn_standards_decay_% .058
_diffrn_standards_interval_count 60
_diffrn_standards_number 3
_exptl_absorpt_coefficient_mu .712
_exptl_absorpt_correction_T_max .930
_exptl_absorpt_correction_T_min .875
_exptl_absorpt_correction_type '\y scan'
_exptl_absorpt_process_details '(North et al., 1968)'
_exptl_crystal_colour white
_exptl_crystal_density_diffrn 1.298
_exptl_crystal_density_method 'not measured'
_exptl_crystal_description needle
_exptl_crystal_F_000 664
_exptl_crystal_size_max .20
_exptl_crystal_size_mid .12
_exptl_crystal_size_min .10
_refine_diff_density_max .26
_refine_diff_density_min -.20
_refine_ls_extinction_coef .0079(11)
_refine_ls_extinction_method SHELXL97
_refine_ls_goodness_of_fit_ref 1.17
_refine_ls_hydrogen_treatment constr
_refine_ls_matrix_type full
_refine_ls_number_parameters 222
_refine_ls_number_reflns 1804
_refine_ls_number_restraints 0
_refine_ls_restrained_S_all 1.17
_refine_ls_R_factor_all .057
_refine_ls_R_factor_gt .051
_refine_ls_shift/su_max .009
_refine_ls_shift/su_mean .000
_refine_ls_structure_factor_coef Fsqd
_refine_ls_weighting_details 'calc w = 1/[\s^2^(Fo^2^)+(0.0837P)^2^+0.2613P] where P = (Fo^2^+2Fc^2^)/3'
_refine_ls_weighting_scheme calc
_refine_ls_wR_factor_ref .144
_reflns_number_gt 1626
_reflns_number_total 1804
_reflns_threshold_expression I>2\s(I)
_cod_data_source_file ci6005.cif
_cod_data_source_block 1
_cod_original_cell_volume 1624.1(5)
_cod_database_code 2200143

loop_
_symmetry_equiv_pos_as_xyz
'x, y, z'
'x+1/2, -y+1/2, -z'
'-x, y+1/2, -z+1/2'
'-x+1/2, -y, z+1/2'

loop_
_atom_site_label
_atom_site_fract_x
_atom_site_fract_y
_atom_site_fract_z
_atom_site_U_iso_or_equiv
_atom_site_adp_type
_atom_site_calc_flag
_atom_site_refinement_flags
_atom_site_occupancy
_atom_site_disorder_assembly
_atom_site_disorder_group
_atom_site_type_symbol
O1 .5438(3) .1758(3) .12170(9) .0672(7) Uani d . 1 . . O
O2 .3666(3) .0550(4) .17594(13) .0942(10) Uani d . 1 . . O
C2 .5083(4) .1108(4) .16893(15) .0649(9) Uani d . 1 . . C
C3 .6427(4) .1127(4) .20688(12) .0536(7) Uani d . 1 . . C
C4 .8000(4) .1806(4) .19728(11) .0475(6) Uani d . 1 . . C
C5 .9887(4) .3146(4) .13108(12) .0529(7) Uani d . 1 . . C
H5 1.0766 .3215 .1548 .067(4) Uiso calc R 1 . . H
C6 1.0157(5) .3723(4) .08248(12) .0604(8) Uani d . 1 . . C
C7 .8824(5) .3648(5) .04749(13) .0697(10) Uani d . 1 . . C
H7 .8988 .4041 .0143 .067(4) Uiso calc R 1 . . H
C8 .7263(5) .3001(5) .06136(13) .0681(9) Uani d . 1 . . C
H8 .6377 .2967 .0378 .067(4) Uiso calc R 1 . . H
C9 .7032(4) .2410(4) .11011(13) .0557(8) Uani d . 1 . . C
C10 .8323(4) .2450(4) .14645(11) .0482(7) Uani d . 1 . . C
C11 .9320(3) .1890(4) .23647(11) .0499(7) Uani d . 1 . . C
H11 1.0412 .1533 .2282 .067(4) Uiso calc R 1 . . H
C12 .9023(4) .2455(4) .28332(11) .0496(7) Uani d . 1 . . C
H12 .7910 .2776 .2904 .067(4) Uiso calc R 1 . . H
C13 .9767(4) .3503(4) .36948(11) .0515(7) Uani d . 1 . . C
H13 .8686 .3973 .3713 .067(4) Uiso calc R 1 . . H
C14 1.0833(4) .3690(4) .41012(12) .0567(8) Uani d . 1 . . C
H14 1.0475 .4263 .4393 .067(4) Uiso calc R 1 . . H
C15 1.2475(4) .3010(4) .40758(11) .0530(7) Uani d . 1 . . C
C16 1.2980(4) .2143(4) .36462(11) .0537(7) Uani d . 1 . . C
H16 1.4065 .1679 .3631 .067(4) Uiso calc R 1 . . H
C17 1.1884(4) .1956(4) .32378(11) .0518(7) Uani d . 1 . . C
H17 1.2242 .1372 .2948 .067(4) Uiso calc R 1 . . H
C18 1.0237(4) .2633(4) .32530(11) .0473(6) Uani d . 1 . . C
O19 1.3445(3) .3271(4) .45007(8) .0732(7) Uani d . 1 . . O
C20 1.5138(5) .2619(7) .44906(15) .0834(12) Uani d . 1 . . C
H201 1.5107 .1434 .4413 .123(8) Uiso calc R 1 . . H
H202 1.5660 .2786 .4819 .123(8) Uiso calc R 1 . . H
H203 1.5783 .3200 .4233 .123(8) Uiso calc R 1 . . H
C21 .5997(4) .0334(5) .25419(15) .0645(9) Uani d . 1 . . C
N21 .5661(5) -.0349(5) .29175(15) .0883(10) Uani d . 1 . . N
C22 1.1854(5) .4455(6) .06776(15) .0783(11) Uani d . 1 . . C
H221 1.2285 .5125 .0955 .123(8) Uiso calc R 1 . . H
H222 1.1724 .5151 .0379 .123(8) Uiso calc R 1 . . H
H223 1.2635 .3555 .0605 .123(8) Uiso calc R 1 . . H

loop_
_atom_site_aniso_label
_atom_site_aniso_U_11
_atom_site_aniso_U_22
_atom_site_aniso_U_33
_atom_site_aniso_U_12
_atom_site_aniso_U_13
_atom_site_aniso_U_23
O1 .0383(11) .0745(14) .0888(16) -.0068(11) -.0153(10) -.0109(13)
O2 .0425(13) .098(2) .142(2) -.0279(15) -.0157(15) .0056(19)
C2 .0411(16) .0581(18) .096(2) -.0096(15) -.0065(17) -.0073(17)
C3 .0366(14) .0476(15) .0765(19) -.0042(13) -.0016(14) -.0058(14)
C4 .0348(13) .0418(13) .0658(16) -.0007(12) -.0022(12) -.0061(12)
C5 .0412(14) .0519(15) .0654(16) -.0036(14) -.0017(14) -.0053(13)
C6 .0595(19) .0605(17) .0611(17) -.0042(17) .0021(15) -.0052(15)
C7 .080(2) .074(2) .0556(17) -.001(2) -.0048(17) -.0017(16)
C8 .061(2) .076(2) .068(2) .0018(19) -.0197(16) -.0107(17)
C9 .0421(15) .0526(16) .0723(18) -.0002(14) -.0083(14) -.0116(14)
C10 .0380(14) .0471(14) .0595(15) .0001(13) -.0050(12) -.0111(12)
C11 .0313(12) .0528(15) .0657(16) -.0014(12) -.0017(12) .0004(14)
C12 .0361(13) .0492(14) .0634(16) .0004(13) .0001(12) .0022(12)
C13 .0431(14) .0548(15) .0566(15) .0070(13) .0054(13) .0035(13)
C14 .0567(18) .0570(17) .0563(15) .0134(16) .0064(15) -.0019(14)
C15 .0520(16) .0559(16) .0510(14) .0032(15) -.0057(13) .0057(13)
C16 .0413(14) .0578(16) .0618(17) .0082(14) .0003(13) .0047(13)
C17 .0413(14) .0567(16) .0576(15) .0069(14) .0025(13) -.0060(13)
C18 .0383(13) .0454(13) .0581(15) .0005(12) .0014(12) .0040(12)
O19 .0648(15) .0912(17) .0638(13) .0191(15) -.0148(11) -.0054(12)
C20 .058(2) .107(3) .085(2) .013(2) -.0243(19) .000(2)
C21 .0432(16) .0580(17) .092(2) -.0076(16) .0087(17) -.0055(18)
N21 .073(2) .081(2) .111(2) -.018(2) .025(2) .009(2)
C22 .067(2) .094(3) .074(2) -.018(2) .0129(19) .002(2)

loop_
_atom_type_symbol
_atom_type_description
_atom_type_scat_dispersion_real
_atom_type_scat_dispersion_imag
_atom_type_scat_source
C C .0181 .0091 'International Tables Vol C Tables 4.2.6.8 and 6.1.1.4'
H H .0000 .0000 'International Tables Vol C Tables 4.2.6.8 and 6.1.1.4'
N N .0311 .0180 'International Tables Vol C Tables 4.2.6.8 and 6.1.1.4'
O O .0492 .0322 'International Tables Vol C Tables 4.2.6.8 and 6.1.1.4'

loop_
_geom_angle_atom_site_label_1
_geom_angle_atom_site_label_2
_geom_angle_atom_site_label_3
_geom_angle
C2 O1 C9 121.4(2)
O2 C2 O1 117.5(3)
O2 C2 C3 124.9(4)
O1 C2 C3 117.6(3)
C4 C3 C21 123.0(3)
C4 C3 C2 122.5(3)
C21 C3 C2 114.4(3)
C3 C4 C10 117.7(3)
C3 C4 C11 122.2(3)
C10 C4 C11 120.1(2)
C6 C5 C10 122.2(3)
C6 C5 H5 118.9
C10 C5 H5 118.9
C5 C6 C7 118.6(3)
C5 C6 C22 120.3(3)
C7 C6 C22 121.2(3)
C8 C7 C6 121.0(3)
C8 C7 H7 119.5
C6 C7 H7 119.5
C9 C8 C7 119.3(3)
C9 C8 H8 120.3
C7 C8 H8 120.3
C8 C9 O1 116.7(3)
C8 C9 C10 121.9(3)
O1 C9 C10 121.3(3)
C9 C10 C5 117.0(3)
C9 C10 C4 119.3(3)
C5 C10 C4 123.7(3)
C12 C11 C4 122.5(3)
C12 C11 H11 118.7
C4 C11 H11 118.7
C11 C12 C18 127.6(3)
C11 C12 H12 116.2
C18 C12 H12 116.2
C14 C13 C18 122.4(3)
C14 C13 H13 118.8
C18 C13 H13 118.8
C13 C14 C15 119.3(3)
C13 C14 H14 120.3
C15 C14 H14 120.3
O19 C15 C16 125.3(3)
O19 C15 C14 114.8(3)
C16 C15 C14 119.8(3)
C15 C16 C17 120.2(3)
C15 C16 H16 119.9
C17 C16 H16 119.9
C16 C17 C18 121.0(3)
C16 C17 H17 119.5
C18 C17 H17 119.5
C13 C18 C17 117.2(3)
C13 C18 C12 119.7(3)
C17 C18 C12 123.1(3)
C15 O19 C20 116.9(3)
O19 C20 H201 109.5
O19 C20 H202 109.5
H201 C20 H202 109.5
O19 C20 H203 109.5
H201 C20 H203 109.5
H202 C20 H203 109.5
N21 C21 C3 178.1(4)
C6 C22 H221 109.5
C6 C22 H222 109.5
H221 C22 H222 109.5
C6 C22 H223 109.5
H221 C22 H223 109.5
H222 C22 H223 109.5

loop_
_geom_bond_atom_site_label_1
_geom_bond_atom_site_label_2
_geom_bond_site_symmetry_2
_geom_bond_distance
_geom_bond_publ_flag
O1 C2 . 1.364(4) ?
O1 C9 . 1.389(4) ?
O2 C2 . 1.213(4) ?
C2 C3 . 1.449(5) ?
C3 C4 . 1.372(4) ?
C3 C21 . 1.426(5) ?
C4 C10 . 1.443(4) ?
C4 C11 . 1.459(4) ?
C5 C6 . 1.364(4) ?
C5 C10 . 1.407(4) ?
C5 H5 . .9300 ?
C6 C7 . 1.392(5) ?
C6 C22 . 1.505(5) ?
C7 C8 . 1.379(6) ?
C7 H7 . .9300 ?
C8 C9 . 1.367(5) ?
C8 H8 . .9300 ?
C9 C10 . 1.390(4) ?
C11 C12 . 1.322(4) ?
C11 H11 . .9300 ?
C12 C18 . 1.460(4) ?
C12 H12 . .9300 ?
C13 C14 . 1.360(4) ?
C13 C18 . 1.392(4) ?
C13 H13 . .9300 ?
C14 C15 . 1.401(4) ?
C14 H14 . .9300 ?
C15 O19 . 1.362(4) ?
C15 C16 . 1.373(4) ?
C16 C17 . 1.378(4) ?
C16 H16 . .9300 ?
C17 C18 . 1.403(4) ?
C17 H17 . .9300 ?
O19 C20 . 1.428(5) ?
C20 H201 . .9600 ?
C20 H202 . .9600 ?
C20 H203 . .9600 ?
C21 N21 . 1.150(5) ?
C22 H221 . .9600 ?
C22 H222 . .9600 ?
C22 H223 . .9600 ?

loop_
_geom_hbond_atom_site_label_D
_geom_hbond_atom_site_label_H
_geom_hbond_atom_site_label_A
_geom_hbond_site_symmetry_A
_geom_hbond_distance_DH
_geom_hbond_distance_HA
_geom_hbond_distance_DA
_geom_hbond_angle_DHA
_geom_hbond_publ_flag
C12 H12 O2 3_655 .93 2.67 3.406(4) 137 yes
C13 H13 O2 3_655 .93 2.55 3.365(4) 147 yes
C22 H222 O19 4_764 .96 2.61 3.566(4) 173 yes

loop_
_geom_torsion_atom_site_label_1
_geom_torsion_atom_site_label_2
_geom_torsion_atom_site_label_3
_geom_torsion_atom_site_label_4
_geom_torsion
C9 O1 C2 O2 -179.4(3)
C9 O1 C2 C3 .2(5)
O2 C2 C3 C4 -178.6(3)
O1 C2 C3 C4 1.7(5)
O2 C2 C3 C21 3.3(5)
O1 C2 C3 C21 -176.3(3)
C21 C3 C4 C10 175.0(3)
C2 C3 C4 C10 -2.8(4)
C21 C3 C4 C11 -5.1(5)
C2 C3 C4 C11 177.1(3)
C10 C5 C6 C7 1.4(5)
C10 C5 C6 C22 -179.9(3)
C5 C6 C7 C8 -.2(6)
C22 C6 C7 C8 -179.0(3)
C6 C7 C8 C9 -.6(6)
C7 C8 C9 O1 -179.3(3)
C7 C8 C9 C10 .4(5)
C2 O1 C9 C8 178.8(3)
C2 O1 C9 C10 -.9(5)
C8 C9 C10 C5 .7(5)
O1 C9 C10 C5 -179.6(2)
C8 C9 C10 C4 -180.0(3)
O1 C9 C10 C4 -.2(4)
C6 C5 C10 C9 -1.6(4)
C6 C5 C10 C4 179.1(3)
C3 C4 C10 C9 2.0(4)
C11 C4 C10 C9 -177.9(3)
C3 C4 C10 C5 -178.6(3)
C11 C4 C10 C5 1.5(4)
C3 C4 C11 C12 -47.6(4)
C10 C4 C11 C12 132.3(3)
C4 C11 C12 C18 -178.6(3)
C18 C13 C14 C15 1.0(5)
C13 C14 C15 O19 179.7(3)
C13 C14 C15 C16 -1.0(5)
O19 C15 C16 C17 179.9(3)
C14 C15 C16 C17 .8(5)
C15 C16 C17 C18 -.4(5)
C14 C13 C18 C17 -.6(4)
C14 C13 C18 C12 179.0(3)
C16 C17 C18 C13 .3(4)
C16 C17 C18 C12 -179.3(3)
C11 C12 C18 C13 169.6(3)
C11 C12 C18 C17 -10.7(5)
C16 C15 O19 C20 1.6(5)
C14 C15 O19 C20 -179.2(3)

loop_
_cod_related_entry_id
_cod_related_entry_database
_cod_related_entry_code
1 ChemSpider 30654609
